data_2205277
loop_
_publ_author_name
'Qing Yuan'
'Shan-Zhong Jian'
'Yan-Guang Wang'

_publ_section_title
;
 4-(9-Acridin-9-ylamino)-2,2,6,6-tetramethylpiperidine <i>N</i>-oxide
;
_journal_issue 3
_journal_name_full 'Acta Crystallographica Section E'
_journal_page_first o565
_journal_page_last o566
_journal_paper_doi 10.1107/S1600536805003375
_journal_volume 61
_journal_year 2005
_chemical_formula_iupac 'C22 H26 N3 O1'
_chemical_formula_moiety 'C22 H26 N3 O1'
_chemical_formula_sum 'C22 H26 N3 O'
_chemical_formula_weight 348.46
_space_group_IT_number 4
_symmetry_cell_setting monoclinic
_symmetry_space_group_name_Hall 'P 2yb'
_symmetry_space_group_name_H-M 'P 1 21 1'
_audit_creation_method 'WinGX routine CIF_UPDATE'
_cell_angle_alpha 90
_cell_angle_beta 92.1130(10)
_cell_angle_gamma 90
_cell_formula_units_Z 4
_cell_length_a 11.1168(3)
_cell_length_b 14.2464(3)
_cell_length_c 11.8709(3)
_cell_measurement_reflns_used 12213
_cell_measurement_temperature 293(2)
_cell_measurement_theta_max 27.4
_cell_measurement_theta_min 2.2
_cell_volume 1878.77(8)
_computing_cell_refinement PROCESS-AUTO
_computing_data_collection 'PROCESS-AUTO (Version 1.06; Rigaku, 1998)'
_computing_data_reduction 'CrystalStructure (Version 3.60; Rigaku/MSC, 2004)'
_computing_molecular_graphics 'ORTEP-3 for Windows (Farrugia, 1997)'
_computing_publication_material 'WinGX publication routines (Farrugia, 1999)'
_computing_structure_refinement 'SHELXL97 (Sheldrick, 1997)'
_computing_structure_solution 'SHELXS97 (Sheldrick, 1997)'
_diffrn_detector_area_resol_mean 10.00
_diffrn_measured_fraction_theta_full 0.996
_diffrn_measured_fraction_theta_max 0.996
_diffrn_measurement_device_type 'Rigaku R-AXIS RAPID'
_diffrn_measurement_method \w
_diffrn_radiation_type MoK\a
_diffrn_radiation_wavelength 0.71073
_diffrn_reflns_av_R_equivalents 0.0394
_diffrn_reflns_limit_h_max 14
_diffrn_reflns_limit_h_min -14
_diffrn_reflns_limit_k_max 18
_diffrn_reflns_limit_k_min -18
_diffrn_reflns_limit_l_max 14
_diffrn_reflns_limit_l_min -15
_diffrn_reflns_number 17974
_diffrn_reflns_theta_full 27.42
_diffrn_reflns_theta_max 27.42
_diffrn_reflns_theta_min 1.72
_exptl_absorpt_coefficient_mu 0.077
_exptl_absorpt_correction_T_max 0.986
_exptl_absorpt_correction_T_min 0.954
_exptl_absorpt_correction_type multi-scan
_exptl_absorpt_process_details '(ABSCOR; Higashi, 1995)'
_exptl_crystal_colour orange
_exptl_crystal_density_diffrn 1.232
_exptl_crystal_density_method 'not measured'
_exptl_crystal_description block
_exptl_crystal_F_000 748
_exptl_crystal_size_max 0.4
_exptl_crystal_size_mid 0.3
_exptl_crystal_size_min 0.18
_refine_diff_density_max 0.169
_refine_diff_density_min -0.168
_refine_ls_extinction_coef 0.0046(13)
_refine_ls_extinction_expression Fc^*^=kFc[1+0.001xFc^2^\l^3^/sin(2\q)]^-1/4^
_refine_ls_extinction_method SHELXL97
_refine_ls_goodness_of_fit_ref 1.008
_refine_ls_hydrogen_treatment constr
_refine_ls_matrix_type full
_refine_ls_number_parameters 480
_refine_ls_number_reflns 4441
_refine_ls_number_restraints 1
_refine_ls_restrained_S_all 1.008
_refine_ls_R_factor_gt 0.0443
_refine_ls_shift/su_max 0
_refine_ls_structure_factor_coef Fsqd
_refine_ls_weighting_details 'calc w = 1/[\s^2^(Fo^2^)+(0.0776P)^2^+0.0762P] where P = (Fo^2^+2Fc^2^)/3'
_refine_ls_weighting_scheme calc
_refine_ls_wR_factor_ref 0.1197
_reflns_number_gt 3581
_reflns_number_total 4441
_reflns_threshold_expression I>2\s(I)
_cod_data_source_file hg6137.cif
_cod_data_source_block I
_cod_original_sg_symbol_H-M 'P 21'
_cod_original_formula_sum 'C22 H26 N3 O1'
_cod_database_code 2205277
_cod_database_fobs_code 2205277

loop_
_symmetry_equiv_pos_site_id
_symmetry_equiv_pos_as_xyz
1 +X,+Y,+Z
2 -X,1/2+Y,-Z

loop_
_atom_site_label
_atom_site_fract_x
_atom_site_fract_y
_atom_site_fract_z
_atom_site_U_iso_or_equiv
_atom_site_adp_type
_atom_site_calc_flag
_atom_site_refinement_flags
_atom_site_occupancy
_atom_site_type_symbol
C1 -0.0020(2) 0.88357(19) 0.42369(19) 0.0357(5) Uani d . 1 C
H1 0.0672 0.8778 0.3753 0.043 Uiso calc R 1 H
C2 -0.0102(3) 0.7976(2) 0.4976(2) 0.0404(6) Uani d . 1 C
H2A -0.0192 0.7429 0.4493 0.049 Uiso calc R 1 H
H2B -0.0826 0.8025 0.5405 0.049 Uiso calc R 1 H
C3 0.0969(3) 0.78094(19) 0.5803(2) 0.0400(6) Uani d . 1 C
C4 0.2030(3) 0.7363(3) 0.5220(3) 0.0659(10) Uani d . 1 C
H4A 0.2664 0.7233 0.5769 0.099 Uiso calc R 1 H
H4B 0.2319 0.7788 0.4663 0.099 Uiso calc R 1 H
H4C 0.1774 0.6789 0.4863 0.099 Uiso calc R 1 H
C5 0.0583(4) 0.7172(2) 0.6758(3) 0.0615(9) Uani d . 1 C
H5A -0.0014 0.7486 0.7185 0.092 Uiso calc R 1 H
H5B 0.1269 0.7028 0.7242 0.092 Uiso calc R 1 H
H5C 0.0252 0.6601 0.6448 0.092 Uiso calc R 1 H
C6 0.1288(3) 0.9642(2) 0.5765(2) 0.0435(7) Uani d . 1 C
C7 0.1186(4) 1.0376(2) 0.6697(3) 0.0703(11) Uani d . 1 C
H7A 0.1906 1.0369 0.7169 0.105 Uiso calc R 1 H
H7B 0.0506 1.0234 0.7141 0.105 Uiso calc R 1 H
H7C 0.1083 1.0987 0.6364 0.105 Uiso calc R 1 H
C8 0.2427(3) 0.9806(3) 0.5098(3) 0.0770(12) Uani d . 1 C
H8A 0.2427 0.9387 0.4465 0.115 Uiso calc R 1 H
H8B 0.3126 0.9691 0.5577 0.115 Uiso calc R 1 H
H8C 0.2439 1.0443 0.4835 0.115 Uiso calc R 1 H
C9 0.0147(3) 0.96796(19) 0.5004(2) 0.0417(6) Uani d . 1 C
H9A -0.0545 0.9729 0.5474 0.05 Uiso calc R 1 H
H9B 0.0172 1.0241 0.4544 0.05 Uiso calc R 1 H
C10 -0.1211(2) 0.8649(2) 0.24124(19) 0.0369(5) Uani d . 1 C
C11 -0.2085(2) 0.79840(19) 0.2048(2) 0.0374(6) Uani d . 1 C
C12 -0.2922(3) 0.7558(2) 0.2766(2) 0.0452(6) Uani d . 1 C
H12 -0.2904 0.7713 0.3527 0.054 Uiso calc R 1 H
C13 -0.3743(3) 0.6930(2) 0.2364(3) 0.0568(8) Uani d . 1 C
H13 -0.4286 0.6664 0.285 0.068 Uiso calc R 1 H
C14 -0.3785(3) 0.6675(3) 0.1218(3) 0.0614(9) Uani d . 1 C
H14 -0.4358 0.6247 0.095 0.074 Uiso calc R 1 H
C15 -0.2998(3) 0.7051(2) 0.0507(3) 0.0551(8) Uani d . 1 C
H15 -0.3029 0.6866 -0.0244 0.066 Uiso calc R 1 H
C16 -0.2120(3) 0.77248(19) 0.0877(2) 0.0418(6) Uani d . 1 C
C17 -0.0572(2) 0.8716(2) 0.0466(2) 0.0410(6) Uani d . 1 C
C18 0.0202(3) 0.9104(2) -0.0344(2) 0.0506(7) Uani d . 1 C
H18 0.0151 0.8885 -0.1082 0.061 Uiso calc R 1 H
C19 0.1011(3) 0.9788(3) -0.0064(3) 0.0570(8) Uani d . 1 C
H19 0.1524 1.002 -0.06 0.068 Uiso calc R 1 H
C20 0.1069(3) 1.0143(3) 0.1048(3) 0.0573(8) Uani d . 1 C
H20 0.1598 1.0629 0.1231 0.069 Uiso calc R 1 H
C21 0.0368(3) 0.9787(2) 0.1848(2) 0.0482(7) Uani d . 1 C
H21 0.0426 1.0032 0.2574 0.058 Uiso calc R 1 H
C22 -0.0459(2) 0.9047(2) 0.1604(2) 0.0385(6) Uani d . 1 C
C23 0.5164(2) 0.8632(2) 0.83784(19) 0.0366(5) Uani d . 1 C
H23 0.5854 0.8509 0.8895 0.044 Uiso calc R 1 H
C24 0.5386(3) 0.9510(2) 0.7696(2) 0.0403(6) Uani d . 1 C
H24A 0.5496 1.0035 0.821 0.048 Uiso calc R 1 H
H24B 0.4674 0.9638 0.7222 0.048 Uiso calc R 1 H
C25 0.6467(2) 0.94571(19) 0.6954(2) 0.0394(6) Uani d . 1 C
C26 0.7652(3) 0.9468(3) 0.7663(3) 0.0547(8) Uani d . 1 C
H26A 0.8312 0.9346 0.7185 0.082 Uiso calc R 1 H
H26B 0.7627 0.8994 0.8236 0.082 Uiso calc R 1 H
H26C 0.7757 1.0073 0.8011 0.082 Uiso calc R 1 H
C27 0.6432(3) 1.0284(2) 0.6126(3) 0.0581(8) Uani d . 1 C
H27A 0.5698 1.0262 0.5675 0.087 Uiso calc R 1 H
H27B 0.7107 1.0244 0.5646 0.087 Uiso calc R 1 H
H27C 0.6471 1.0863 0.6539 0.087 Uiso calc R 1 H
C28 0.5990(2) 0.76586(19) 0.6721(2) 0.0384(6) Uani d . 1 C
C29 0.5481(3) 0.7096(2) 0.5714(3) 0.0550(8) Uani d . 1 C
H29A 0.612 0.6942 0.5224 0.083 Uiso calc R 1 H
H29B 0.4886 0.7465 0.5309 0.083 Uiso calc R 1 H
H29C 0.5119 0.6529 0.5978 0.083 Uiso calc R 1 H
C30 0.7062(3) 0.7134(2) 0.7253(3) 0.0552(8) Uani d . 1 C
H30A 0.7376 0.7478 0.7894 0.083 Uiso calc R 1 H
H30B 0.7676 0.707 0.6711 0.083 Uiso calc R 1 H
H30C 0.681 0.6523 0.749 0.083 Uiso calc R 1 H
C31 0.4990(3) 0.7820(2) 0.7557(2) 0.0408(6) Uani d . 1 C
H31A 0.4241 0.792 0.7129 0.049 Uiso calc R 1 H
H31B 0.4898 0.7249 0.7991 0.049 Uiso calc R 1 H
C32 0.3934(2) 0.85502(19) 1.01506(19) 0.0369(6) Uani d . 1 C
C33 0.4621(2) 0.90111(19) 1.1014(2) 0.0391(6) Uani d . 1 C
C34 0.5545(3) 0.9666(2) 1.0809(2) 0.0495(7) Uani d . 1 C
H34 0.5723 0.981 1.007 0.059 Uiso calc R 1 H
C35 0.6177(3) 1.0089(2) 1.1667(3) 0.0538(8) Uani d . 1 C
H35 0.6786 1.0512 1.151 0.065 Uiso calc R 1 H
C36 0.5913(3) 0.9890(3) 1.2795(3) 0.0578(8) Uani d . 1 C
H36 0.636 1.017 1.3381 0.069 Uiso calc R 1 H
C37 0.5015(3) 0.9294(2) 1.3024(2) 0.0563(8) Uani d . 1 C
H37 0.4843 0.9181 1.3773 0.068 Uiso calc R 1 H
C38 0.4321(3) 0.8833(2) 1.2162(2) 0.0445(7) Uani d . 1 C
C39 0.2780(3) 0.7836(2) 1.1643(2) 0.0440(6) Uani d . 1 C
C40 0.1814(3) 0.7246(2) 1.1942(3) 0.0531(8) Uani d . 1 C
H40 0.1626 0.7195 1.2697 0.064 Uiso calc R 1 H
C41 0.1161(3) 0.6759(2) 1.1163(3) 0.0567(8) Uani d . 1 C
H41 0.052 0.639 1.1383 0.068 Uiso calc R 1 H
C42 0.1443(3) 0.6803(2) 1.0013(3) 0.0574(8) Uani d . 1 C
H42 0.1017 0.6439 0.9484 0.069 Uiso calc R 1 H
C43 0.2333(3) 0.7377(2) 0.9685(3) 0.0515(7) Uani d . 1 C
H43 0.25 0.7411 0.8924 0.062 Uiso calc R 1 H
C44 0.3021(2) 0.7928(2) 1.0468(2) 0.0393(6) Uani d . 1 C
N1 0.13692(19) 0.87159(16) 0.63246(16) 0.0368(5) Uani d . 1 N
N2 -0.1135(2) 0.89488(19) 0.35319(17) 0.0444(6) Uani d . 1 N
H222 -0.1772 0.8804 0.3922 0.039(7) Uiso d R 1 H
N3 -0.1382(2) 0.80731(18) 0.01112(18) 0.0457(6) Uani d . 1 N
N4 0.64069(19) 0.85784(17) 0.62823(16) 0.0380(5) Uani d . 1 N
N5 0.4066(2) 0.8754(2) 0.90192(16) 0.0466(6) Uani d . 1 N
H555 0.3444 0.8629 0.8578 0.033(7) Uiso d R 1 H
N6 0.3418(2) 0.8275(2) 1.24667(19) 0.0514(6) Uani d . 1 N
O1 0.2132(2) 0.86493(17) 0.71561(16) 0.0585(6) Uani d . 1 O
O2 0.70787(19) 0.85413(17) 0.54264(16) 0.0552(5) Uani d . 1 O

loop_
_atom_site_aniso_label
_atom_site_aniso_U_11
_atom_site_aniso_U_22
_atom_site_aniso_U_33
_atom_site_aniso_U_12
_atom_site_aniso_U_13
_atom_site_aniso_U_23
C1 0.0300(12) 0.0476(15) 0.0292(10) 0.0018(11) -0.0026(9) -0.0002(12)
C2 0.0402(15) 0.0437(14) 0.0370(13) -0.0052(12) -0.0042(11) -0.0032(12)
C3 0.0444(16) 0.0388(14) 0.0365(13) 0.0035(12) -0.0033(11) -0.0042(12)
C4 0.058(2) 0.081(2) 0.0578(19) 0.0286(18) -0.0097(16) -0.0174(19)
C5 0.089(3) 0.0465(16) 0.0481(17) -0.0141(17) -0.0138(17) 0.0094(16)
C6 0.0487(16) 0.0430(14) 0.0382(13) -0.0139(13) -0.0084(12) 0.0025(12)
C7 0.103(3) 0.0468(18) 0.0587(19) -0.0093(18) -0.027(2) -0.0078(16)
C8 0.059(2) 0.107(3) 0.065(2) -0.037(2) -0.0042(18) 0.027(2)
C9 0.0508(16) 0.0374(13) 0.0364(12) 0.0002(12) -0.0041(11) 0.0034(11)
C10 0.0362(13) 0.0435(13) 0.0306(11) 0.0114(12) -0.0047(10) 0.0019(12)
C11 0.0403(14) 0.0384(13) 0.0331(12) 0.0093(11) -0.0036(11) 0.0028(11)
C12 0.0506(17) 0.0479(15) 0.0372(13) 0.0051(13) 0.0011(12) 0.0031(13)
C13 0.058(2) 0.0545(18) 0.0578(18) -0.0086(16) 0.0048(15) 0.0055(16)
C14 0.070(2) 0.0541(19) 0.0598(18) -0.0196(16) -0.0057(17) 0.0017(16)
C15 0.073(2) 0.0496(17) 0.0425(15) -0.0082(16) -0.0063(15) -0.0039(14)
C16 0.0499(16) 0.0402(14) 0.0349(12) 0.0049(12) -0.0053(12) 0.0002(12)
C17 0.0432(15) 0.0460(14) 0.0336(12) 0.0077(13) -0.0028(10) 0.0022(13)
C18 0.0545(18) 0.0626(18) 0.0346(13) 0.0029(15) 0.0015(13) 0.0013(14)
C19 0.0528(18) 0.071(2) 0.0473(16) -0.0032(16) 0.0078(14) 0.0129(16)
C20 0.0569(19) 0.0592(18) 0.0554(18) -0.0127(16) -0.0049(15) 0.0087(17)
C21 0.0563(18) 0.0482(16) 0.0399(13) -0.0005(14) -0.0030(13) -0.0022(13)
C22 0.0410(15) 0.0419(13) 0.0322(11) 0.0060(11) -0.0046(10) 0.0023(11)
C23 0.0327(12) 0.0477(14) 0.0297(10) 0.0025(11) 0.0037(9) 0.0023(12)
C24 0.0428(15) 0.0440(14) 0.0342(12) 0.0037(12) 0.0024(11) -0.0022(12)
C25 0.0398(15) 0.0406(14) 0.0379(13) -0.0043(12) 0.0015(11) 0.0041(12)
C26 0.0478(17) 0.0617(19) 0.0540(17) -0.0148(15) -0.0049(14) -0.0044(16)
C27 0.070(2) 0.0507(18) 0.0547(17) -0.0028(16) 0.0119(16) 0.0136(15)
C28 0.0371(15) 0.0420(14) 0.0362(12) -0.0003(11) 0.0040(11) -0.0011(12)
C29 0.059(2) 0.0572(18) 0.0496(16) -0.0103(16) 0.0097(14) -0.0179(15)
C30 0.055(2) 0.0545(17) 0.0567(17) 0.0125(15) 0.0064(15) 0.0043(16)
C31 0.0387(14) 0.0459(15) 0.0380(13) -0.0057(12) 0.0069(11) -0.0016(12)
C32 0.0363(13) 0.0451(14) 0.0296(11) 0.0085(12) 0.0049(10) -0.0017(12)
C33 0.0424(14) 0.0422(14) 0.0325(11) 0.0100(12) -0.0005(10) -0.0020(11)
C34 0.0537(18) 0.0544(17) 0.0403(14) 0.0000(14) 0.0005(13) 0.0013(14)
C35 0.0526(18) 0.0519(17) 0.0566(17) -0.0032(15) -0.0012(14) -0.0075(16)
C36 0.060(2) 0.063(2) 0.0489(16) 0.0055(17) -0.0106(15) -0.0170(16)
C37 0.069(2) 0.066(2) 0.0336(13) 0.0078(17) -0.0030(14) -0.0090(14)
C38 0.0510(17) 0.0503(16) 0.0322(12) 0.0108(14) 0.0014(11) -0.0027(13)
C39 0.0496(16) 0.0484(15) 0.0346(12) 0.0068(13) 0.0078(12) 0.0044(12)
C40 0.060(2) 0.0561(18) 0.0435(15) -0.0004(15) 0.0103(14) 0.0129(15)
C41 0.057(2) 0.0522(17) 0.0611(18) -0.0048(15) 0.0065(16) 0.0118(16)
C42 0.063(2) 0.0534(18) 0.0550(17) -0.0035(16) -0.0017(16) -0.0051(16)
C43 0.0536(19) 0.0583(18) 0.0429(15) -0.0019(15) 0.0041(13) -0.0038(14)
C44 0.0419(15) 0.0442(14) 0.0318(11) 0.0089(12) 0.0031(11) -0.0016(12)
N1 0.0357(11) 0.0442(12) 0.0299(9) -0.0046(10) -0.0055(8) -0.0003(10)
N2 0.0340(12) 0.0696(17) 0.0292(9) 0.0059(11) -0.0024(9) -0.0033(11)
N3 0.0544(15) 0.0516(14) 0.0307(10) -0.0003(12) -0.0019(10) -0.0039(11)
N4 0.0330(11) 0.0488(12) 0.0324(10) -0.0020(10) 0.0044(8) -0.0011(10)
N5 0.0328(11) 0.0792(18) 0.0278(9) 0.0045(12) 0.0018(8) -0.0012(12)
N6 0.0592(16) 0.0634(16) 0.0318(11) 0.0000(13) 0.0046(11) 0.0020(11)
O1 0.0596(13) 0.0678(14) 0.0460(10) -0.0042(11) -0.0263(9) 0.0022(11)
O2 0.0554(12) 0.0706(14) 0.0411(9) -0.0051(11) 0.0227(9) -0.0032(11)

loop_
_atom_type_symbol
_atom_type_description
_atom_type_scat_dispersion_real
_atom_type_scat_dispersion_imag
_atom_type_scat_source
C C 0.0033 0.0016 'International Tables Vol C Tables 4.2.6.8 and 6.1.1.4'
H H 0 0 'International Tables Vol C Tables 4.2.6.8 and 6.1.1.4'
N N 0.0061 0.0033 'International Tables Vol C Tables 4.2.6.8 and 6.1.1.4'
O O 0.0106 0.006 'International Tables Vol C Tables 4.2.6.8 and 6.1.1.4'

loop_
_geom_angle_atom_site_label_1
_geom_angle_atom_site_label_2
_geom_angle_atom_site_label_3
_geom_angle
_geom_angle_publ_flag
N2 C1 C2 110.5(2) ?
N2 C1 C9 109.6(2) ?
C2 C1 C9 107.6(2) ?
N2 C1 H1 109.7 ?
C2 C1 H1 109.7 ?
C9 C1 H1 109.7 ?
C1 C2 C3 115.8(2) ?
C1 C2 H2A 108.3 ?
C3 C2 H2A 108.3 ?
C1 C2 H2B 108.3 ?
C3 C2 H2B 108.3 ?
H2A C2 H2B 107.4 ?
N1 C3 C5 107.1(2) ?
N1 C3 C4 108.9(3) ?
C5 C3 C4 109.3(3) ?
N1 C3 C2 110.1(2) ?
C5 C3 C2 109.6(2) ?
C4 C3 C2 111.7(2) ?
C3 C4 H4A 109.5 ?
C3 C4 H4B 109.5 ?
H4A C4 H4B 109.5 ?
C3 C4 H4C 109.5 ?
H4A C4 H4C 109.5 ?
H4B C4 H4C 109.5 ?
C3 C5 H5A 109.5 ?
C3 C5 H5B 109.5 ?
H5A C5 H5B 109.5 ?
C3 C5 H5C 109.5 ?
H5A C5 H5C 109.5 ?
H5B C5 H5C 109.5 ?
N1 C6 C7 106.9(2) ?
N1 C6 C9 109.4(2) ?
C7 C6 C9 108.8(3) ?
N1 C6 C8 109.2(3) ?
C7 C6 C8 110.7(3) ?
C9 C6 C8 111.8(2) ?
C6 C7 H7A 109.5 ?
C6 C7 H7B 109.5 ?
H7A C7 H7B 109.5 ?
C6 C7 H7C 109.5 ?
H7A C7 H7C 109.5 ?
H7B C7 H7C 109.5 ?
C6 C8 H8A 109.5 ?
C6 C8 H8B 109.5 ?
H8A C8 H8B 109.5 ?
C6 C8 H8C 109.5 ?
H8A C8 H8C 109.5 ?
H8B C8 H8C 109.5 ?
C1 C9 C6 114.1(2) ?
C1 C9 H9A 108.7 ?
C6 C9 H9A 108.7 ?
C1 C9 H9B 108.7 ?
C6 C9 H9B 108.7 ?
H9A C9 H9B 107.6 ?
N2 C10 C11 120.9(2) ?
N2 C10 C22 120.5(3) ?
C11 C10 C22 118.5(2) ?
C10 C11 C12 124.1(2) ?
C10 C11 C16 117.5(3) ?
C12 C11 C16 118.4(3) ?
C13 C12 C11 121.3(3) ?
C13 C12 H12 119.3 ?
C11 C12 H12 119.3 ?
C12 C13 C14 120.6(3) ?
C12 C13 H13 119.7 ?
C14 C13 H13 119.7 ?
C15 C14 C13 120.2(3) ?
C15 C14 H14 119.9 ?
C13 C14 H14 119.9 ?
C14 C15 C16 121.8(3) ?
C14 C15 H15 119.1 ?
C16 C15 H15 119.1 ?
N3 C16 C15 118.0(2) ?
N3 C16 C11 124.4(3) ?
C15 C16 C11 117.6(3) ?
N3 C17 C18 117.9(2) ?
N3 C17 C22 123.7(3) ?
C18 C17 C22 118.4(3) ?
C19 C18 C17 121.6(3) ?
C19 C18 H18 119.2 ?
C17 C18 H18 119.2 ?
C18 C19 C20 119.5(3) ?
C18 C19 H19 120.3 ?
C20 C19 H19 120.3 ?
C21 C20 C19 121.1(3) ?
C21 C20 H20 119.5 ?
C19 C20 H20 119.5 ?
C20 C21 C22 121.4(3) ?
C20 C21 H21 119.3 ?
C22 C21 H21 119.3 ?
C10 C22 C21 123.6(2) ?
C10 C22 C17 118.4(3) ?
C21 C22 C17 118.0(3) ?
N5 C23 C24 109.5(2) ?
N5 C23 C31 109.4(2) ?
C24 C23 C31 107.76(19) ?
N5 C23 H23 110.1 ?
C24 C23 H23 110.1 ?
C31 C23 H23 110.1 ?
C23 C24 C25 114.6(2) ?
C23 C24 H24A 108.6 ?
C25 C24 H24A 108.6 ?
C23 C24 H24B 108.6 ?
C25 C24 H24B 108.6 ?
H24A C24 H24B 107.6 ?
N4 C25 C24 109.4(2) ?
N4 C25 C27 107.7(2) ?
C24 C25 C27 109.4(2) ?
N4 C25 C26 108.9(2) ?
C24 C25 C26 111.3(2) ?
C27 C25 C26 110.1(3) ?
C25 C26 H26A 109.5 ?
C25 C26 H26B 109.5 ?
H26A C26 H26B 109.5 ?
C25 C26 H26C 109.5 ?
H26A C26 H26C 109.5 ?
H26B C26 H26C 109.5 ?
C25 C27 H27A 109.5 ?
C25 C27 H27B 109.5 ?
H27A C27 H27B 109.5 ?
C25 C27 H27C 109.5 ?
H27A C27 H27C 109.5 ?
H27B C27 H27C 109.5 ?
N4 C28 C30 109.1(2) ?
N4 C28 C29 107.3(2) ?
C30 C28 C29 109.1(3) ?
N4 C28 C31 109.7(2) ?
C30 C28 C31 112.3(2) ?
C29 C28 C31 109.1(2) ?
C28 C29 H29A 109.5 ?
C28 C29 H29B 109.5 ?
H29A C29 H29B 109.5 ?
C28 C29 H29C 109.5 ?
H29A C29 H29C 109.5 ?
H29B C29 H29C 109.5 ?
C28 C30 H30A 109.5 ?
C28 C30 H30B 109.5 ?
H30A C30 H30B 109.5 ?
C28 C30 H30C 109.5 ?
H30A C30 H30C 109.5 ?
H30B C30 H30C 109.5 ?
C23 C31 C28 116.7(2) ?
C23 C31 H31A 108.1 ?
C28 C31 H31A 108.1 ?
C23 C31 H31B 108.1 ?
C28 C31 H31B 108.1 ?
H31A C31 H31B 107.3 ?
N5 C32 C44 119.5(2) ?
N5 C32 C33 122.0(3) ?
C44 C32 C33 118.2(2) ?
C34 C33 C32 123.9(2) ?
C34 C33 C38 118.3(2) ?
C32 C33 C38 117.8(2) ?
C35 C34 C33 121.6(3) ?
C35 C34 H34 119.2 ?
C33 C34 H34 119.2 ?
C34 C35 C36 120.2(3) ?
C34 C35 H35 119.9 ?
C36 C35 H35 119.9 ?
C37 C36 C35 120.0(3) ?
C37 C36 H36 120 ?
C35 C36 H36 120 ?
C36 C37 C38 122.3(3) ?
C36 C37 H37 118.9 ?
C38 C37 H37 118.9 ?
N6 C38 C37 118.2(2) ?
N6 C38 C33 124.2(2) ?
C37 C38 C33 117.6(3) ?
N6 C39 C40 118.6(2) ?
N6 C39 C44 123.6(3) ?
C40 C39 C44 117.8(3) ?
C41 C40 C39 121.8(3) ?
C41 C40 H40 119.1 ?
C39 C40 H40 119.1 ?
C40 C41 C42 120.5(3) ?
C40 C41 H41 119.7 ?
C42 C41 H41 119.7 ?
C43 C42 C41 119.7(3) ?
C43 C42 H42 120.1 ?
C41 C42 H42 120.1 ?
C42 C43 C44 121.9(3) ?
C42 C43 H43 119 ?
C44 C43 H43 119 ?
C32 C44 C43 123.3(2) ?
C32 C44 C39 118.6(2) ?
C43 C44 C39 118.1(3) ?
O1 N1 C6 116.1(2) y
O1 N1 C3 115.8(2) y
C6 N1 C3 124.97(18) y
C10 N2 C1 121.7(2) y
C10 N2 H222 113.9 ?
C1 N2 H222 110.4 ?
C17 N3 C16 117.4(2) ?
O2 N4 C25 116.3(2) y
O2 N4 C28 116.0(2) y
C25 N4 C28 124.20(19) y
C32 N5 C23 126.5(2) y
C32 N5 H555 115.5 ?
C23 N5 H555 108.7 ?
C38 N6 C39 117.5(2) ?

loop_
_geom_bond_atom_site_label_1
_geom_bond_atom_site_label_2
_geom_bond_distance
_geom_bond_publ_flag
C1 N2 1.479(3) y
C1 C2 1.511(4) ?
C1 C9 1.516(4) ?
C1 H1 0.98 ?
C2 C3 1.533(4) ?
C2 H2A 0.97 ?
C2 H2B 0.97 ?
C3 N1 1.493(3) y
C3 C5 1.526(4) ?
C3 C4 1.528(4) ?
C4 H4A 0.96 ?
C4 H4B 0.96 ?
C4 H4C 0.96 ?
C5 H5A 0.96 ?
C5 H5B 0.96 ?
C5 H5C 0.96 ?
C6 N1 1.479(4) y
C6 C7 1.529(4) ?
C6 C9 1.530(4) ?
C6 C8 1.536(5) ?
C7 H7A 0.96 ?
C7 H7B 0.96 ?
C7 H7C 0.96 ?
C8 H8A 0.96 ?
C8 H8B 0.96 ?
C8 H8C 0.96 ?
C9 H9A 0.97 ?
C9 H9B 0.97 ?
C10 N2 1.395(3) y
C10 C11 1.414(4) ?
C10 C22 1.414(4) ?
C11 C12 1.421(4) ?
C11 C16 1.437(4) ?
C12 C13 1.352(4) ?
C12 H12 0.93 ?
C13 C14 1.407(5) ?
C13 H13 0.93 ?
C14 C15 1.348(5) ?
C14 H14 0.93 ?
C15 C16 1.427(4) ?
C15 H15 0.93 ?
C16 N3 1.342(4) ?
C17 N3 1.341(4) ?
C17 C18 1.425(4) ?
C17 C22 1.432(3) ?
C18 C19 1.359(5) ?
C18 H18 0.93 ?
C19 C20 1.413(5) ?
C19 H19 0.93 ?
C20 C21 1.349(4) ?
C20 H20 0.93 ?
C21 C22 1.422(4) ?
C21 H21 0.93 ?
C23 N5 1.472(3) y
C23 C24 1.515(4) ?
C23 C31 1.521(4) ?
C23 H23 0.98 ?
C24 C25 1.518(4) ?
C24 H24A 0.97 ?
C24 H24B 0.97 ?
C25 N4 1.485(4) y
C25 C27 1.533(4) ?
C25 C26 1.537(4) ?
C26 H26A 0.96 ?
C26 H26B 0.96 ?
C26 H26C 0.96 ?
C27 H27A 0.96 ?
C27 H27B 0.96 ?
C27 H27C 0.96 ?
C28 N4 1.490(4) y
C28 C30 1.524(4) ?
C28 C29 1.530(4) ?
C28 C31 1.535(4) ?
C29 H29A 0.96 ?
C29 H29B 0.96 ?
C29 H29C 0.96 ?
C30 H30A 0.96 ?
C30 H30B 0.96 ?
C30 H30C 0.96 ?
C31 H31A 0.97 ?
C31 H31B 0.97 ?
C32 N5 1.387(3) y
C32 C44 1.409(4) ?
C32 C33 1.417(4) ?
C33 C34 1.415(4) ?
C33 C38 1.438(3) ?
C34 C35 1.357(4) ?
C34 H34 0.93 ?
C35 C36 1.411(5) ?
C35 H35 0.93 ?
C36 C37 1.346(5) ?
C36 H36 0.93 ?
C37 C38 1.419(4) ?
C37 H37 0.93 ?
C38 N6 1.341(4) ?
C39 N6 1.341(4) ?
C39 C40 1.419(4) ?
C39 C44 1.436(4) ?
C40 C41 1.348(5) ?
C40 H40 0.93 ?
C41 C42 1.412(5) ?
C41 H41 0.93 ?
C42 C43 1.352(5) ?
C42 H42 0.93 ?
C43 C44 1.418(4) ?
C43 H43 0.93 ?
N1 O1 1.281(3) y
N2 H222 0.885 ?
N4 O2 1.284(3) y
N5 H555 0.871 ?

loop_
_geom_hbond_atom_site_label_D
_geom_hbond_atom_site_label_H
_geom_hbond_atom_site_label_A
_geom_hbond_site_symmetry_A
_geom_hbond_distance_DH
_geom_hbond_distance_HA
_geom_hbond_distance_DA
_geom_hbond_angle_DHA
_geom_hbond_publ_flag
N5 H555 O1 . 0.871 2.190 3.031(3) 162 y
N2 H222 O2 1_455 0.885 2.265 3.109(3) 160 y

loop_
_geom_torsion_atom_site_label_1
_geom_torsion_atom_site_label_2
_geom_torsion_atom_site_label_3
_geom_torsion_atom_site_label_4
_geom_torsion
_geom_torsion_publ_flag
N2 C1 C2 C3 -176.5(2) ?
C9 C1 C2 C3 -56.9(3) ?
C1 C2 C3 N1 41.5(3) ?
C1 C2 C3 C5 159.0(2) ?
C1 C2 C3 C4 -79.7(3) ?
N2 C1 C9 C6 -179.3(2) ?
C2 C1 C9 C6 60.6(3) ?
N1 C6 C9 C1 -48.6(3) ?
C7 C6 C9 C1 -165.0(2) ?
C8 C6 C9 C1 72.5(3) ?
N2 C10 C11 C12 -1.3(4) ?
C22 C10 C11 C12 -177.8(2) ?
N2 C10 C11 C16 178.9(2) ?
C22 C10 C11 C16 2.5(4) ?
C10 C11 C12 C13 179.5(3) ?
C16 C11 C12 C13 -0.7(4) ?
C11 C12 C13 C14 0.5(5) ?
C12 C13 C14 C15 0.5(6) ?
C13 C14 C15 C16 -1.2(6) ?
C14 C15 C16 N3 -179.1(3) ?
C14 C15 C16 C11 1.0(5) ?
C10 C11 C16 N3 -0.1(4) ?
C12 C11 C16 N3 -179.9(3) ?
C10 C11 C16 C15 179.8(3) ?
C12 C11 C16 C15 0.0(4) ?
N3 C17 C18 C19 177.1(3) ?
C22 C17 C18 C19 -1.5(4) ?
C17 C18 C19 C20 -1.8(5) ?
C18 C19 C20 C21 2.8(5) ?
C19 C20 C21 C22 -0.3(5) ?
N2 C10 C22 C21 -2.9(4) ?
C11 C10 C22 C21 173.5(3) ?
N2 C10 C22 C17 -180.0(2) ?
C11 C10 C22 C17 -3.6(4) ?
C20 C21 C22 C10 179.9(3) ?
C20 C21 C22 C17 -3.0(4) ?
N3 C17 C22 C10 2.5(4) ?
C18 C17 C22 C10 -178.9(3) ?
N3 C17 C22 C21 -174.7(3) ?
C18 C17 C22 C21 3.9(4) ?
N5 C23 C24 C25 -177.4(2) ?
C31 C23 C24 C25 -58.6(3) ?
C23 C24 C25 N4 49.9(3) ?
C23 C24 C25 C27 167.6(2) ?
C23 C24 C25 C26 -70.5(3) ?
N5 C23 C31 C28 173.3(2) ?
C24 C23 C31 C28 54.4(3) ?
N4 C28 C31 C23 -41.4(3) ?
C30 C28 C31 C23 80.1(3) ?
C29 C28 C31 C23 -158.8(2) ?
N5 C32 C33 C34 -4.2(4) ?
C44 C32 C33 C34 -178.6(3) ?
N5 C32 C33 C38 172.8(2) ?
C44 C32 C33 C38 -1.6(4) ?
C32 C33 C34 C35 180.0(3) ?
C38 C33 C34 C35 2.9(4) ?
C33 C34 C35 C36 -0.7(5) ?
C34 C35 C36 C37 -1.5(5) ?
C35 C36 C37 C38 1.3(5) ?
C36 C37 C38 N6 -177.8(3) ?
C36 C37 C38 C33 0.9(5) ?
C34 C33 C38 N6 175.7(3) ?
C32 C33 C38 N6 -1.5(4) ?
C34 C33 C38 C37 -3.0(4) ?
C32 C33 C38 C37 179.8(3) ?
N6 C39 C40 C41 -177.7(3) ?
C44 C39 C40 C41 2.3(5) ?
C39 C40 C41 C42 1.6(5) ?
C40 C41 C42 C43 -3.5(5) ?
C41 C42 C43 C44 1.4(5) ?
N5 C32 C44 C43 10.1(4) ?
C33 C32 C44 C43 -175.3(3) ?
N5 C32 C44 C39 -170.7(3) ?
C33 C32 C44 C39 3.8(4) ?
C42 C43 C44 C32 -178.3(3) ?
C42 C43 C44 C39 2.5(5) ?
N6 C39 C44 C32 -3.4(4) ?
C40 C39 C44 C32 176.6(3) ?
N6 C39 C44 C43 175.8(3) ?
C40 C39 C44 C43 -4.2(4) ?
C7 C6 N1 O1 -48.4(3) ?
C9 C6 N1 O1 -166.0(2) ?
C8 C6 N1 O1 71.3(3) ?
C7 C6 N1 C3 152.6(3) ?
C9 C6 N1 C3 35.1(4) ?
C8 C6 N1 C3 -87.6(3) ?
C5 C3 N1 O1 50.5(3) y
C4 C3 N1 O1 -67.7(3) y
C2 C3 N1 O1 169.5(2) ?
C5 C3 N1 C6 -150.5(3) ?
C4 C3 N1 C6 91.3(3) ?
C2 C3 N1 C6 -31.5(3) ?
C11 C10 N2 C1 121.6(3) y
C22 C10 N2 C1 -62.1(4) y
C2 C1 N2 C10 -98.5(3) y
C9 C1 N2 C10 143.0(3) y
C18 C17 N3 C16 -178.8(3) ?
C22 C17 N3 C16 -0.2(4) ?
C15 C16 N3 C17 179.1(3) ?
C11 C16 N3 C17 -1.0(4) ?
C24 C25 N4 O2 163.3(2) ?
C27 C25 N4 O2 44.5(3) ?
C26 C25 N4 O2 -74.8(3) ?
C24 C25 N4 C28 -38.7(3) ?
C27 C25 N4 C28 -157.4(3) ?
C26 C25 N4 C28 83.2(3) ?
C30 C28 N4 O2 69.0(3) y
C29 C28 N4 O2 -49.1(3) y
C31 C28 N4 O2 -167.6(2) ?
C30 C28 N4 C25 -89.1(3) ?
C29 C28 N4 C25 152.8(2) ?
C31 C28 N4 C25 34.3(3) ?
C44 C32 N5 C23 -123.9(3) y
C33 C32 N5 C23 61.8(4) y
C24 C23 N5 C32 -133.0(3) y
C31 C23 N5 C32 109.1(3) y
C37 C38 N6 C39 -179.2(3) ?
C33 C38 N6 C39 2.1(4) ?
C40 C39 N6 C38 -179.6(3) ?
C44 C39 N6 C38 0.4(4) ?

loop_
_cod_related_entry_id
_cod_related_entry_database
_cod_related_entry_code
1 ChemSpider 131206
